data_9002376
loop_
_publ_author_name
'Grice, J. D.'
'Dunn, P. J.'

_publ_section_title
;
 Crystal-structure determination of pinalite
;
_journal_name_full 'American Mineralogist'
_journal_page_first 806
_journal_page_last 809
_journal_volume 85
_journal_year 2000
_chemical_formula_sum 'Cl2 O5 Pb3 W'
_chemical_name_mineral Pinalite
_space_group_IT_number 63
_symmetry_space_group_name_Hall '-A 2 2a'
_symmetry_space_group_name_H-M 'A m a m'
_cell_angle_alpha 90
_cell_angle_beta 90
_cell_angle_gamma 90
_cell_length_a 11.073
_cell_length_b 13.067
_cell_length_c 5.617
_cell_formula_units_Z 4
_cell_volume 812.729
_database_code_amcsd 0002460
_exptl_crystal_density_diffrn 7.816
_cod_original_formula_sum 'Pb3 W O5 Cl2'
_cod_database_code 9002376

loop_
_space_group_symop_operation_xyz
x,y,z
x,1/2+y,1/2+z
1/2+x,-y,z
1/2+x,1/2-y,1/2+z
1/2-x,y,-z
1/2-x,1/2+y,1/2-z
x,y,-z
x,1/2+y,1/2-z
-x,-y,z
-x,1/2-y,1/2+z
1/2-x,y,z
1/2-x,1/2+y,1/2+z
1/2+x,-y,-z
1/2+x,1/2-y,1/2-z
-x,-y,-z
-x,1/2-y,1/2-z

loop_
_atom_site_aniso_label
_atom_site_aniso_U_11
_atom_site_aniso_U_22
_atom_site_aniso_U_33
_atom_site_aniso_U_12
_atom_site_aniso_U_13
_atom_site_aniso_U_23
Pb1 0.11616 0.17473 0.02094 0.01173 0.00000 0.00000
Pb2 0.13293 0.18684 0.01135 0.00000 0.00000 0.00000
W 0.10187 0.16435 0.01087 0.00000 0.00000 0.00000
O1 0.11491 0.20328 0.01598 -0.03225 -0.00473 0.00818
O2 0.20125 0.34341 0.05914 0.00000 0.00000 0.00000
Cl1 0.08758 0.41002 0.06841 0.04471 0.00000 0.00000
Cl2 0.15591 0.32784 0.02477 0.00000 0.00000 0.00000

loop_
_atom_site_label
_atom_site_fract_x
_atom_site_fract_y
_atom_site_fract_z
Pb1 0.46780 0.34890 0.00000
Pb2 0.75000 0.40020 -0.50000
W 0.75000 0.23500 0.00000
O1 0.63200 0.27000 0.23200
O2 0.75000 0.10500 0.00000
Cl1 0.50000 0.50000 -0.50000
Cl2 0.75000 0.47500 0.00000

loop_
_cod_related_entry_id
_cod_related_entry_database
_cod_related_entry_code
1 AMCSD 0002460
